data_4033160
loop_
_publ_author_name
'Mori-Quiroz, Luis M'
'Dekarske, Madeline M.'
'Prinkki, Austin B.'
'Clift, Michael D.'

_publ_section_title
;
 Exploiting Alkylquinone Tautomerization for the Total Synthesis of
 Calothrixin A and B.
;
_journal_issue 23
_journal_name_full 'The Journal of organic chemistry'
_journal_page_first 12257
_journal_page_last 12266
_journal_paper_doi 10.1021/acs.joc.7b02101
_journal_volume 82
_journal_year 2017
_chemical_formula_sum 'C32 H29 Br N2 O5'
_chemical_formula_weight 601.48
_space_group_crystal_system triclinic
_space_group_IT_number 2
_space_group_name_Hall '-P 1'
_space_group_name_H-M_alt 'P -1'
_symmetry_space_group_name_Hall '-P 1'
_symmetry_space_group_name_H-M 'P -1'
_atom_sites_solution_hydrogens geom
_audit_creation_method SHELXL-2014/7
_cell_angle_alpha 118.630(4)
_cell_angle_beta 92.463(4)
_cell_angle_gamma 93.918(5)
_cell_formula_units_Z 2
_cell_length_a 9.558(3)
_cell_length_b 12.696(4)
_cell_length_c 12.822(4)
_cell_measurement_reflns_used 5651
_cell_measurement_temperature 200(2)
_cell_measurement_theta_max 33.15
_cell_measurement_theta_min 2.68
_cell_volume 1357.4(7)
_computing_cell_refinement 'Bruker SAINT'
_computing_data_collection 'Bruker APEX2'
_computing_data_reduction 'Bruker SAINT'
_computing_molecular_graphics 'Bruker SHELXTL'
_computing_publication_material 'Bruker SHELXTL'
_computing_structure_refinement 'SHELXL-2014/7 (Sheldrick, 2014)'
_computing_structure_solution 'SHELXS-97 (Sheldrick 2008)'
_diffrn_ambient_temperature 200(2)
_diffrn_measured_fraction_theta_full 0.987
_diffrn_measured_fraction_theta_max 0.984
_diffrn_measurement_device_type 'Bruker SMART APEX CCD'
_diffrn_measurement_method '\f and \w scans'
_diffrn_radiation_type MoK\a
_diffrn_radiation_wavelength 0.71073
_diffrn_reflns_av_R_equivalents 0.0300
_diffrn_reflns_av_unetI/netI 0.0499
_diffrn_reflns_Laue_measured_fraction_full 0.987
_diffrn_reflns_Laue_measured_fraction_max 0.984
_diffrn_reflns_limit_h_max 12
_diffrn_reflns_limit_h_min -12
_diffrn_reflns_limit_k_max 17
_diffrn_reflns_limit_k_min -17
_diffrn_reflns_limit_l_max 17
_diffrn_reflns_limit_l_min -17
_diffrn_reflns_number 14422
_diffrn_reflns_point_group_measured_fraction_full 0.987
_diffrn_reflns_point_group_measured_fraction_max 0.984
_diffrn_reflns_theta_full 27.500
_diffrn_reflns_theta_max 28.698
_diffrn_reflns_theta_min 1.816
_exptl_absorpt_coefficient_mu 1.560
_exptl_absorpt_correction_T_max 1.000
_exptl_absorpt_correction_T_min 0.847
_exptl_absorpt_correction_type multi-scan
_exptl_crystal_colour black
_exptl_crystal_density_diffrn 1.472
_exptl_crystal_description 'Near cube'
_exptl_crystal_F_000 620
_exptl_crystal_size_max 0.460
_exptl_crystal_size_mid 0.420
_exptl_crystal_size_min 0.370
_refine_diff_density_max 0.490
_refine_diff_density_min -0.562
_refine_diff_density_rms 0.076
_refine_ls_extinction_method none
_refine_ls_goodness_of_fit_ref 1.063
_refine_ls_hydrogen_treatment constr
_refine_ls_matrix_type full
_refine_ls_number_parameters 365
_refine_ls_number_reflns 6891
_refine_ls_number_restraints 0
_refine_ls_restrained_S_all 1.063
_refine_ls_R_factor_all 0.0637
_refine_ls_R_factor_gt 0.0413
_refine_ls_shift/su_max 0.000
_refine_ls_shift/su_mean 0.000
_refine_ls_structure_factor_coef Fsqd
_refine_ls_weighting_details 'w=1/[\s^2^(Fo^2^)+(0.0652P)^2^+0.2025P] where P=(Fo^2^+2Fc^2^)/3'
_refine_ls_weighting_scheme calc
_refine_ls_wR_factor_gt 0.1128
_refine_ls_wR_factor_ref 0.1215
_reflns_Friedel_coverage 0.000
_reflns_number_gt 5155
_reflns_number_total 6891
_reflns_threshold_expression 'I > 2\s(I)'
_cod_data_source_file jo7b02101_si_002.cif
_cod_data_source_block k67k
_cod_depositor_comments 'Adding full bibliography for 4033160--4033161.cif.'
_cod_original_cell_volume 1357.3(7)
_cod_database_code 4033160
_shelx_shelxl_version_number 2014/7
_shelx_space_group_comment
; 
The symmetry employed for this shelxl refinement is uniquely defined 
by the following loop, which should always be used as a source of 
symmetry information in preference to the above space-group names. 
They are only intended as comments. 
;
_shelx_estimated_absorpt_t_min 0.534
_shelx_estimated_absorpt_t_max 0.596

loop_
_space_group_symop_operation_xyz
'x, y, z'
'-x, -y, -z'

loop_
_atom_site_label
_atom_site_type_symbol
_atom_site_fract_x
_atom_site_fract_y
_atom_site_fract_z
_atom_site_U_iso_or_equiv
_atom_site_adp_type
_atom_site_occupancy
_atom_site_site_symmetry_order
_atom_site_calc_flag
_atom_site_refinement_flags_posn
_atom_site_refinement_flags_adp
Br Br 0.17521(3) 0.60041(2) 0.75763(2) 0.03682(10) Uani 1 1 d . .
O1 O 0.17568(18) 0.46774(15) 0.49114(15) 0.0304(4) Uani 1 1 d . .
O2 O -0.26349(17) 0.28619(16) 0.61358(15) 0.0330(4) Uani 1 1 d . .
O3 O 0.26738(16) 0.25411(15) 0.33089(14) 0.0263(4) Uani 1 1 d . .
O4 O 0.14232(19) 0.1855(2) 0.15260(16) 0.0462(5) Uani 1 1 d . .
O5 O 0.38702(19) 0.08545(15) 0.46966(16) 0.0362(4) Uani 1 1 d . .
N1 N 0.0335(2) 0.22040(18) 0.32025(16) 0.0254(4) Uani 1 1 d . .
N2 N -0.0568(2) 0.38033(17) 0.84865(17) 0.0257(4) Uani 1 1 d . .
C1 C 0.0165(2) 0.2945(2) 0.44019(19) 0.0223(5) Uani 1 1 d . .
C2 C 0.0936(2) 0.4122(2) 0.5213(2) 0.0229(5) Uani 1 1 d . .
C3 C 0.0555(2) 0.46430(19) 0.6477(2) 0.0221(5) Uani 1 1 d . .
C4 C -0.0556(2) 0.42029(19) 0.68110(19) 0.0221(5) Uani 1 1 d . .
C5 C -0.1516(2) 0.31570(19) 0.58772(19) 0.0228(5) Uani 1 1 d . .
C6 C -0.1045(2) 0.25299(19) 0.46812(19) 0.0218(5) Uani 1 1 d . .
C7 C -0.1664(2) 0.1476(2) 0.36422(19) 0.0218(5) Uani 1 1 d . .
C8 C -0.2851(2) 0.0655(2) 0.3403(2) 0.0266(5) Uani 1 1 d . .
H8 H -0.3464 0.0769 0.4004 0.032 Uiso 1 1 calc R U
C9 C -0.3107(3) -0.0321(2) 0.2273(2) 0.0324(6) Uani 1 1 d . .
H9 H -0.3896 -0.0894 0.2100 0.039 Uiso 1 1 calc R U
C10 C -0.2225(3) -0.0482(2) 0.1377(2) 0.0346(6) Uani 1 1 d . .
H10 H -0.2439 -0.1159 0.0605 0.042 Uiso 1 1 calc R U
C11 C -0.1053(3) 0.0311(2) 0.1577(2) 0.0307(5) Uani 1 1 d . .
H11 H -0.0456 0.0191 0.0964 0.037 Uiso 1 1 calc R U
C12 C -0.0786(2) 0.1296(2) 0.2722(2) 0.0240(5) Uani 1 1 d . .
C13 C 0.1531(3) 0.2192(2) 0.2571(2) 0.0299(5) Uani 1 1 d . .
C14 C 0.4063(2) 0.2804(2) 0.2948(2) 0.0299(5) Uani 1 1 d . .
C15 C 0.4516(3) 0.1637(3) 0.1973(2) 0.0393(6) Uani 1 1 d . .
H15A H 0.5512 0.1758 0.1867 0.059 Uiso 1 1 calc R U
H15B H 0.3949 0.1396 0.1225 0.059 Uiso 1 1 calc R U
H15C H 0.4379 0.1003 0.2199 0.059 Uiso 1 1 calc R U
C16 C 0.4999(3) 0.3260(3) 0.4100(2) 0.0369(6) Uani 1 1 d . .
H16A H 0.5948 0.3514 0.3993 0.055 Uiso 1 1 calc R U
H16B H 0.5042 0.2612 0.4307 0.055 Uiso 1 1 calc R U
H16C H 0.4609 0.3947 0.4743 0.055 Uiso 1 1 calc R U
C17 C 0.3952(3) 0.3771(3) 0.2583(3) 0.0459(7) Uani 1 1 d . .
H17A H 0.4889 0.4021 0.2447 0.069 Uiso 1 1 calc R U
H17B H 0.3569 0.4468 0.3219 0.069 Uiso 1 1 calc R U
H17C H 0.3328 0.3450 0.1848 0.069 Uiso 1 1 calc R U
C18 C -0.0932(3) 0.4646(2) 0.8078(2) 0.0273(5) Uani 1 1 d . .
H18A H -0.0418 0.5448 0.8606 0.033 Uiso 1 1 calc R U
H18B H -0.1953 0.4730 0.8116 0.033 Uiso 1 1 calc R U
C19 C -0.1551(2) 0.3176(2) 0.88121(19) 0.0252(5) Uani 1 1 d . .
C20 C -0.2950(3) 0.3447(2) 0.8969(2) 0.0309(5) Uani 1 1 d . .
H20 H -0.3270 0.4055 0.8813 0.037 Uiso 1 1 calc R U
C21 C -0.3868(3) 0.2837(3) 0.9348(2) 0.0380(7) Uani 1 1 d . .
H21 H -0.4810 0.3036 0.9450 0.046 Uiso 1 1 calc R U
C22 C -0.3453(3) 0.1945(3) 0.9583(2) 0.0433(7) Uani 1 1 d . .
H22 H -0.4090 0.1545 0.9860 0.052 Uiso 1 1 calc R U
C23 C -0.2099(3) 0.1653(3) 0.9405(2) 0.0430(7) Uani 1 1 d . .
H23 H -0.1800 0.1030 0.9546 0.052 Uiso 1 1 calc R U
C24 C -0.1155(3) 0.2249(2) 0.9024(2) 0.0346(6) Uani 1 1 d . .
H24 H -0.0223 0.2024 0.8904 0.042 Uiso 1 1 calc R U
C25 C 0.0941(2) 0.3776(2) 0.8688(2) 0.0287(5) Uani 1 1 d . .
H25A H 0.1090 0.3527 0.9304 0.034 Uiso 1 1 calc R U
H25B H 0.1405 0.4606 0.9013 0.034 Uiso 1 1 calc R U
C26 C 0.1667(2) 0.2948(2) 0.7603(2) 0.0238(5) Uani 1 1 d . .
C27 C 0.3088(2) 0.3246(2) 0.7545(2) 0.0284(5) Uani 1 1 d . .
H27 H 0.3577 0.3953 0.8187 0.034 Uiso 1 1 calc R U
C28 C 0.3789(2) 0.2532(2) 0.6571(2) 0.0299(5) Uani 1 1 d . .
H28 H 0.4756 0.2742 0.6550 0.036 Uiso 1 1 calc R U
C29 C 0.3081(2) 0.1503(2) 0.5620(2) 0.0258(5) Uani 1 1 d . .
C30 C 0.1676(2) 0.1197(2) 0.5658(2) 0.0260(5) Uani 1 1 d . .
H30 H 0.1183 0.0500 0.5008 0.031 Uiso 1 1 calc R U
C31 C 0.0989(2) 0.1917(2) 0.6656(2) 0.0244(5) Uani 1 1 d . .
H31 H 0.0029 0.1692 0.6686 0.029 Uiso 1 1 calc R U
C32 C 0.3175(3) -0.0190(2) 0.3698(2) 0.0446(7) Uani 1 1 d . .
H32A H 0.3835 -0.0555 0.3088 0.067 Uiso 1 1 calc R U
H32B H 0.2378 0.0037 0.3368 0.067 Uiso 1 1 calc R U
H32C H 0.2831 -0.0771 0.3949 0.067 Uiso 1 1 calc R U

loop_
_atom_site_aniso_label
_atom_site_aniso_U_11
_atom_site_aniso_U_22
_atom_site_aniso_U_33
_atom_site_aniso_U_23
_atom_site_aniso_U_13
_atom_site_aniso_U_12
Br 0.03751(16) 0.02978(14) 0.03218(15) 0.00777(10) 0.00276(11) -0.00884(10)
O1 0.0298(9) 0.0297(9) 0.0340(9) 0.0170(7) 0.0108(7) 0.0001(7)
O2 0.0230(8) 0.0422(10) 0.0254(9) 0.0102(8) 0.0069(7) -0.0047(7)
O3 0.0224(8) 0.0365(9) 0.0219(8) 0.0152(7) 0.0068(7) 0.0035(7)
O4 0.0318(10) 0.0796(15) 0.0224(9) 0.0212(10) 0.0063(8) -0.0003(10)
O5 0.0322(9) 0.0319(9) 0.0341(10) 0.0066(8) 0.0162(8) 0.0036(7)
N1 0.0223(9) 0.0330(10) 0.0174(9) 0.0092(8) 0.0045(8) 0.0025(8)
N2 0.0226(9) 0.0301(10) 0.0207(10) 0.0090(8) 0.0054(8) 0.0024(8)
C1 0.0221(11) 0.0274(11) 0.0174(10) 0.0108(9) 0.0033(8) 0.0021(9)
C2 0.0202(11) 0.0255(11) 0.0236(11) 0.0121(9) 0.0046(9) 0.0041(9)
C3 0.0234(11) 0.0221(10) 0.0208(11) 0.0103(9) 0.0019(9) 0.0020(8)
C4 0.0234(11) 0.0220(10) 0.0168(10) 0.0058(8) 0.0033(8) 0.0033(8)
C5 0.0213(10) 0.0244(11) 0.0206(11) 0.0093(9) 0.0032(9) 0.0000(9)
C6 0.0205(10) 0.0236(10) 0.0193(10) 0.0090(9) 0.0026(8) 0.0010(8)
C7 0.0211(11) 0.0271(11) 0.0164(10) 0.0096(9) -0.0001(8) 0.0052(9)
C8 0.0232(11) 0.0276(11) 0.0260(12) 0.0108(9) 0.0003(9) 0.0013(9)
C9 0.0296(13) 0.0304(12) 0.0287(13) 0.0086(10) -0.0057(10) -0.0010(10)
C10 0.0363(14) 0.0320(13) 0.0226(12) 0.0035(10) -0.0053(10) 0.0039(11)
C11 0.0322(13) 0.0377(13) 0.0173(11) 0.0087(10) 0.0017(10) 0.0094(11)
C12 0.0215(11) 0.0299(11) 0.0195(11) 0.0109(9) 0.0017(9) 0.0048(9)
C13 0.0246(12) 0.0373(13) 0.0261(13) 0.0133(10) 0.0087(10) 0.0048(10)
C14 0.0206(11) 0.0390(13) 0.0352(13) 0.0213(11) 0.0096(10) 0.0035(10)
C15 0.0331(14) 0.0507(16) 0.0359(15) 0.0206(13) 0.0136(12) 0.0122(12)
C16 0.0272(13) 0.0416(15) 0.0413(15) 0.0202(12) 0.0033(11) -0.0028(11)
C17 0.0391(15) 0.0551(18) 0.062(2) 0.0419(16) 0.0139(14) 0.0063(13)
C18 0.0295(12) 0.0255(11) 0.0211(11) 0.0060(9) 0.0099(9) 0.0023(9)
C19 0.0256(11) 0.0285(11) 0.0121(10) 0.0027(8) 0.0026(8) -0.0014(9)
C20 0.0267(12) 0.0333(12) 0.0266(12) 0.0101(10) 0.0027(10) -0.0013(10)
C21 0.0252(12) 0.0485(16) 0.0276(13) 0.0099(12) 0.0025(10) -0.0092(11)
C22 0.0499(17) 0.0445(16) 0.0255(13) 0.0116(12) 0.0027(12) -0.0156(13)
C23 0.0595(19) 0.0381(14) 0.0313(14) 0.0177(12) 0.0025(13) -0.0016(13)
C24 0.0367(14) 0.0378(14) 0.0257(13) 0.0124(11) 0.0031(11) 0.0041(11)
C25 0.0232(11) 0.0341(12) 0.0180(11) 0.0043(9) 0.0023(9) 0.0005(9)
C26 0.0213(11) 0.0288(11) 0.0193(11) 0.0099(9) 0.0027(9) 0.0030(9)
C27 0.0216(11) 0.0305(12) 0.0240(12) 0.0069(10) -0.0005(9) -0.0034(9)
C28 0.0206(11) 0.0327(12) 0.0320(13) 0.0123(10) 0.0068(10) -0.0014(9)
C29 0.0264(12) 0.0261(11) 0.0253(12) 0.0120(9) 0.0081(9) 0.0054(9)
C30 0.0251(11) 0.0245(11) 0.0227(11) 0.0073(9) 0.0025(9) 0.0002(9)
C31 0.0178(10) 0.0279(11) 0.0240(11) 0.0101(9) 0.0017(9) -0.0004(9)
C32 0.0540(18) 0.0336(14) 0.0301(14) 0.0021(11) 0.0191(13) -0.0002(13)

loop_
_atom_type_symbol
_atom_type_description
_atom_type_scat_dispersion_real
_atom_type_scat_dispersion_imag
_atom_type_scat_source
C C 0.0033 0.0016 'International Tables Vol C Tables 4.2.6.8 and 6.1.1.4'
H H 0.0000 0.0000 'International Tables Vol C Tables 4.2.6.8 and 6.1.1.4'
N N 0.0061 0.0033 'International Tables Vol C Tables 4.2.6.8 and 6.1.1.4'
O O 0.0106 0.0060 'International Tables Vol C Tables 4.2.6.8 and 6.1.1.4'
Br Br -0.2901 2.4595 'International Tables Vol C Tables 4.2.6.8 and 6.1.1.4'

loop_
_geom_angle_atom_site_label_1
_geom_angle_atom_site_label_2
_geom_angle_atom_site_label_3
_geom_angle
C13 O3 C14 120.98(19)
C29 O5 C32 117.15(19)
C1 N1 C12 108.26(18)
C1 N1 C13 128.15(19)
C12 N1 C13 122.78(19)
C19 N2 C18 123.7(2)
C19 N2 C25 121.2(2)
C18 N2 C25 114.67(19)
C6 C1 N1 108.92(19)
C6 C1 C2 122.4(2)
N1 C1 C2 127.6(2)
O1 C2 C1 124.8(2)
O1 C2 C3 121.4(2)
C1 C2 C3 113.66(19)
C4 C3 C2 123.8(2)
C4 C3 Br 122.01(17)
C2 C3 Br 114.14(15)
C3 C4 C5 119.21(19)
C3 C4 C18 125.8(2)
C5 C4 C18 114.96(19)
O2 C5 C6 122.8(2)
O2 C5 C4 120.0(2)
C6 C5 C4 117.23(18)
C1 C6 C7 108.59(19)
C1 C6 C5 121.1(2)
C7 C6 C5 130.3(2)
C8 C7 C12 119.6(2)
C8 C7 C6 134.2(2)
C12 C7 C6 106.22(19)
C9 C8 C7 118.4(2)
C9 C8 H8 120.8
C7 C8 H8 120.8
C8 C9 C10 121.1(2)
C8 C9 H9 119.4
C10 C9 H9 119.4
C11 C10 C9 122.1(2)
C11 C10 H10 118.9
C9 C10 H10 118.9
C10 C11 C12 116.9(2)
C10 C11 H11 121.5
C12 C11 H11 121.5
C11 C12 N1 130.0(2)
C11 C12 C7 121.9(2)
N1 C12 C7 108.01(19)
O4 C13 O3 129.1(2)
O4 C13 N1 121.7(2)
O3 C13 N1 109.1(2)
O3 C14 C17 109.3(2)
O3 C14 C15 108.9(2)
C17 C14 C15 113.6(2)
O3 C14 C16 101.42(19)
C17 C14 C16 111.9(2)
C15 C14 C16 111.0(2)
C14 C15 H15A 109.5
C14 C15 H15B 109.5
H15A C15 H15B 109.5
C14 C15 H15C 109.5
H15A C15 H15C 109.5
H15B C15 H15C 109.5
C14 C16 H16A 109.5
C14 C16 H16B 109.5
H16A C16 H16B 109.5
C14 C16 H16C 109.5
H16A C16 H16C 109.5
H16B C16 H16C 109.5
C14 C17 H17A 109.5
C14 C17 H17B 109.5
H17A C17 H17B 109.5
C14 C17 H17C 109.5
H17A C17 H17C 109.5
H17B C17 H17C 109.5
N2 C18 C4 110.24(18)
N2 C18 H18A 109.6
C4 C18 H18A 109.6
N2 C18 H18B 109.6
C4 C18 H18B 109.6
H18A C18 H18B 108.1
N2 C19 C24 120.3(2)
N2 C19 C20 122.6(2)
C24 C19 C20 117.0(2)
C21 C20 C19 120.5(3)
C21 C20 H20 119.8
C19 C20 H20 119.8
C22 C21 C20 121.9(3)
C22 C21 H21 119.1
C20 C21 H21 119.1
C23 C22 C21 118.1(3)
C23 C22 H22 120.9
C21 C22 H22 120.9
C22 C23 C24 121.3(3)
C22 C23 H23 119.4
C24 C23 H23 119.4
C23 C24 C19 121.2(3)
C23 C24 H24 119.4
C19 C24 H24 119.4
N2 C25 C26 115.93(19)
N2 C25 H25A 108.3
C26 C25 H25A 108.3
N2 C25 H25B 108.3
C26 C25 H25B 108.3
H25A C25 H25B 107.4
C31 C26 C27 118.0(2)
C31 C26 C25 123.2(2)
C27 C26 C25 118.8(2)
C28 C27 C26 121.0(2)
C28 C27 H27 119.5
C26 C27 H27 119.5
C27 C28 C29 120.1(2)
C27 C28 H28 120.0
C29 C28 H28 120.0
O5 C29 C30 124.7(2)
O5 C29 C28 115.6(2)
C30 C29 C28 119.8(2)
C29 C30 C31 119.5(2)
C29 C30 H30 120.3
C31 C30 H30 120.3
C26 C31 C30 121.7(2)
C26 C31 H31 119.2
C30 C31 H31 119.2
O5 C32 H32A 109.5
O5 C32 H32B 109.5
H32A C32 H32B 109.5
O5 C32 H32C 109.5
H32A C32 H32C 109.5
H32B C32 H32C 109.5

loop_
_geom_bond_atom_site_label_1
_geom_bond_atom_site_label_2
_geom_bond_distance
Br C3 1.881(2)
O1 C2 1.214(3)
O2 C5 1.220(3)
O3 C13 1.314(3)
O3 C14 1.492(3)
O4 C13 1.193(3)
O5 C29 1.370(3)
O5 C32 1.421(3)
N1 C1 1.390(3)
N1 C12 1.397(3)
N1 C13 1.425(3)
N2 C19 1.393(3)
N2 C18 1.453(3)
N2 C25 1.460(3)
C1 C6 1.370(3)
C1 C2 1.467(3)
C2 C3 1.501(3)
C3 C4 1.345(3)
C4 C5 1.501(3)
C4 C18 1.512(3)
C5 C6 1.458(3)
C6 C7 1.426(3)
C7 C8 1.403(3)
C7 C12 1.415(3)
C8 C9 1.380(3)
C8 H8 0.9500
C9 C10 1.397(4)
C9 H9 0.9500
C10 C11 1.381(4)
C10 H10 0.9500
C11 C12 1.396(3)
C11 H11 0.9500
C14 C17 1.518(4)
C14 C15 1.518(4)
C14 C16 1.522(4)
C15 H15A 0.9800
C15 H15B 0.9800
C15 H15C 0.9800
C16 H16A 0.9800
C16 H16B 0.9800
C16 H16C 0.9800
C17 H17A 0.9800
C17 H17B 0.9800
C17 H17C 0.9800
C18 H18A 0.9900
C18 H18B 0.9900
C19 C24 1.400(4)
C19 C20 1.403(3)
C20 C21 1.383(4)
C20 H20 0.9500
C21 C22 1.381(4)
C21 H21 0.9500
C22 C23 1.369(4)
C22 H22 0.9500
C23 C24 1.387(4)
C23 H23 0.9500
C24 H24 0.9500
C25 C26 1.517(3)
C25 H25A 0.9900
C25 H25B 0.9900
C26 C31 1.378(3)
C26 C27 1.399(3)
C27 C28 1.379(3)
C27 H27 0.9500
C28 C29 1.390(3)
C28 H28 0.9500
C29 C30 1.382(3)
C30 C31 1.392(3)
C30 H30 0.9500
C31 H31 0.9500
C32 H32A 0.9800
C32 H32B 0.9800
C32 H32C 0.9800

loop_
_geom_hbond_atom_site_label_D
_geom_hbond_atom_site_label_H
_geom_hbond_atom_site_label_A
_geom_hbond_distance_DH
_geom_hbond_distance_HA
_geom_hbond_distance_DA
_geom_hbond_angle_DHA
_geom_hbond_site_symmetry_A
C11 H11 O4 0.95 2.47 2.992(3) 114.2 .
C15 H15B O4 0.98 2.52 3.043(4) 112.9 .
C17 H17C O4 0.98 2.49 3.058(4) 116.5 .
C18 H18A Br 0.99 2.73 3.251(2) 113.1 .
C25 H25B Br 0.99 3.12 3.781(3) 125.0 .
C28 H28 O2 0.95 2.58 3.516(3) 168.1 1_655
C32 H32C O2 0.98 2.60 3.505(4) 154.1 2_556

loop_
_geom_torsion_atom_site_label_1
_geom_torsion_atom_site_label_2
_geom_torsion_atom_site_label_3
_geom_torsion_atom_site_label_4
_geom_torsion
C12 N1 C1 C6 -0.6(3)
C13 N1 C1 C6 -170.3(2)
C12 N1 C1 C2 -168.5(2)
C13 N1 C1 C2 21.7(4)
C6 C1 C2 O1 -158.8(2)
N1 C1 C2 O1 7.7(4)
C6 C1 C2 C3 17.5(3)
N1 C1 C2 C3 -176.0(2)
O1 C2 C3 C4 164.9(2)
C1 C2 C3 C4 -11.6(3)
O1 C2 C3 Br -14.0(3)
C1 C2 C3 Br 169.57(16)
C2 C3 C4 C5 -2.2(3)
Br C3 C4 C5 176.55(16)
C2 C3 C4 C18 176.0(2)
Br C3 C4 C18 -5.2(3)
C3 C4 C5 O2 -169.1(2)
C18 C4 C5 O2 12.5(3)
C3 C4 C5 C6 11.1(3)
C18 C4 C5 C6 -167.3(2)
N1 C1 C6 C7 1.2(3)
C2 C1 C6 C7 169.9(2)
N1 C1 C6 C5 -178.1(2)
C2 C1 C6 C5 -9.4(4)
O2 C5 C6 C1 174.8(2)
C4 C5 C6 C1 -5.5(3)
O2 C5 C6 C7 -4.3(4)
C4 C5 C6 C7 175.4(2)
C1 C6 C7 C8 177.2(3)
C5 C6 C7 C8 -3.6(5)
C1 C6 C7 C12 -1.3(3)
C5 C6 C7 C12 177.9(2)
C12 C7 C8 C9 1.3(4)
C6 C7 C8 C9 -177.1(3)
C7 C8 C9 C10 -1.3(4)
C8 C9 C10 C11 0.8(4)
C9 C10 C11 C12 -0.5(4)
C10 C11 C12 N1 176.6(2)
C10 C11 C12 C7 0.5(4)
C1 N1 C12 C11 -176.8(2)
C13 N1 C12 C11 -6.3(4)
C1 N1 C12 C7 -0.3(3)
C13 N1 C12 C7 170.2(2)
C8 C7 C12 C11 -1.0(4)
C6 C7 C12 C11 177.8(2)
C8 C7 C12 N1 -177.8(2)
C6 C7 C12 N1 1.0(3)
C14 O3 C13 O4 12.9(4)
C14 O3 C13 N1 -170.23(19)
C1 N1 C13 O4 -153.1(3)
C12 N1 C13 O4 38.5(4)
C1 N1 C13 O3 29.7(3)
C12 N1 C13 O3 -138.7(2)
C13 O3 C14 C17 57.3(3)
C13 O3 C14 C15 -67.3(3)
C13 O3 C14 C16 175.6(2)
C19 N2 C18 C4 -117.5(2)
C25 N2 C18 C4 70.4(2)
C3 C4 C18 N2 -104.4(3)
C5 C4 C18 N2 73.9(3)
C18 N2 C19 C24 170.4(2)
C25 N2 C19 C24 -18.0(3)
C18 N2 C19 C20 -11.1(3)
C25 N2 C19 C20 160.6(2)
N2 C19 C20 C21 -176.9(2)
C24 C19 C20 C21 1.7(3)
C19 C20 C21 C22 -0.2(4)
C20 C21 C22 C23 -1.4(4)
C21 C22 C23 C24 1.3(4)
C22 C23 C24 C19 0.3(4)
N2 C19 C24 C23 176.8(2)
C20 C19 C24 C23 -1.8(4)
C19 N2 C25 C26 101.9(3)
C18 N2 C25 C26 -85.7(3)
N2 C25 C26 C31 -28.5(4)
N2 C25 C26 C27 150.7(2)
C31 C26 C27 C28 0.1(4)
C25 C26 C27 C28 -179.1(2)
C26 C27 C28 C29 0.7(4)
C32 O5 C29 C30 1.7(4)
C32 O5 C29 C28 -178.8(2)
C27 C28 C29 O5 -179.9(2)
C27 C28 C29 C30 -0.4(4)
O5 C29 C30 C31 178.8(2)
C28 C29 C30 C31 -0.7(4)
C27 C26 C31 C30 -1.2(4)
C25 C26 C31 C30 178.0(2)
C29 C30 C31 C26 1.5(4)
